data_2010451
loop_
_publ_author_name
'Lynch, Vincent M.'
'Hulme, Christopher'
'Magnus, Philip'
'Davis, Brian E.'

_publ_section_title
;
Novel N-Acyl \a-Azidopyrrolidines (N-Acyliminium-Ion Precursors)
;
_journal_name_full 'Acta Crystallographica Section C'
_journal_page_first 262
_journal_page_last 265
_journal_volume 51
_journal_year 1995
_chemical_formula_moiety 'C17 H17 N5 O'
_chemical_formula_sum 'C17 H17 N5 O'
_chemical_formula_weight 307.35
_space_group_crystal_system monoclinic
_space_group_IT_number 14
_space_group_name_Hall '-P 2ybc'
_space_group_name_H-M_alt 'P 1 21/c 1'
_cell_angle_alpha 90.0
_cell_angle_beta 97.30(3)
_cell_angle_gamma 90.0
_cell_formula_units_Z 4
_cell_length_a 10.026(4)
_cell_length_b 9.230(3)
_cell_length_c 16.943(7)
_cell_measurement_temperature 173.0(10)
_cell_volume 1555.2(10)
_diffrn_ambient_temperature 173.0(10)
_exptl_crystal_density_diffrn 1.31
_refine_ls_R_factor_obs 0.0489
_refine_ls_wR_factor_obs 0.0499
_cod_depositor_comments
;
 Updating space group information and adding the symmetry operation list.

 Antanas Vaitkus,
 2018-06-15

The following automatic conversions were performed:
'_symmetry_cell_setting' value 'Monoclinic' changed to 'monoclinic'
according to '/home/saulius/struct/CIF-dictionaries/cif_core.dic'
dictionary named 'cif_core.dic' version 2.4.1 from 2010-06-29.

Automatic conversion script
Id: cif_fix_enum 1527 2010-12-29 10:47:43Z saulius 
;
_cod_original_sg_symbol_H-M 'P 21/c'
_cod_original_formula_sum 'C17 H17 N5 O1'
_cod_database_code 2010451

loop_
_space_group_symop_id
_space_group_symop_operation_xyz
1 x,y,z
2 -x,y+1/2,-z+1/2
3 -x,-y,-z
4 x,-y+1/2,z+1/2

loop_
_atom_site_aniso_label
_atom_site_aniso_U_11
_atom_site_aniso_U_22
_atom_site_aniso_U_33
_atom_site_aniso_U_12
_atom_site_aniso_U_13
_atom_site_aniso_U_23
N1 0.0329(10) 0.0226(9) 0.0353(9) 0.0014(8) 0.0108(8) 0.0029(7)
C2 0.0287(12) 0.0295(12) 0.0403(12) -0.0004(10) 0.0073(10) 0.0075(10)
C3 0.058(2) 0.051(2) 0.0362(13) -0.0108(14) 0.0134(13) 0.0058(12)
C4 0.071(2) 0.043(2) 0.0427(14) 0.0025(14) 0.0199(14) -0.0008(12)
C5 0.0409(14) 0.0281(12) 0.0367(12) 0.0016(11) 0.0134(11) -0.0013(10)
N6 0.0304(11) 0.0634(14) 0.0450(12) -0.0044(10) 0.0091(9) -0.0021(10)
N7 0.0262(10) 0.0342(11) 0.0610(14) -0.0031(9) 0.0062(10) -0.0071(10)
N8 0.0478(15) 0.078(2) 0.072(2) -0.0042(13) -0.0011(12) -0.0357(14)
C9 0.0221(10) 0.0259(11) 0.0293(10) 0.0034(9) -0.0004(8) 0.0029(8)
O10 0.0326(9) 0.0243(8) 0.0418(8) 0.0048(7) 0.0070(7) 0.0022(6)
N11 0.0256(9) 0.0252(9) 0.0331(9) 0.0055(8) 0.0065(7) 0.0060(7)
C12 0.0240(10) 0.0190(10) 0.0332(11) 0.0001(8) 0.0046(9) -0.0019(8)
C13 0.0320(12) 0.0268(11) 0.0358(12) 0.0044(10) 0.0022(10) 0.0035(9)
C14 0.0228(11) 0.0327(12) 0.0576(15) 0.0040(10) -0.0007(11) 0.0022(11)
C15 0.0291(13) 0.0300(12) 0.062(2) 0.0000(10) 0.0173(12) -0.0008(11)
C16 0.0442(14) 0.0312(12) 0.0400(13) -0.0013(11) 0.0165(11) -0.0004(10)
C17 0.0327(12) 0.0271(11) 0.0327(11) 0.0016(10) 0.0037(10) 0.0020(9)
C18 0.0263(11) 0.0249(10) 0.0238(10) 0.0066(9) 0.0039(8) 0.0042(8)
C19 0.0316(13) 0.0313(13) 0.0381(12) 0.0009(10) 0.0007(10) 0.0033(10)
C20 0.0300(13) 0.0448(14) 0.0419(13) 0.0079(11) -0.0008(10) 0.0078(11)
C21 0.0427(14) 0.0376(14) 0.0353(12) 0.0182(12) 0.0041(11) 0.0068(10)
C22 0.0471(15) 0.0263(11) 0.0356(12) 0.0043(11) 0.0066(11) 0.0041(9)
C23 0.0297(12) 0.0285(11) 0.0347(12) 0.0015(10) -0.0003(9) 0.0036(9)

loop_
_atom_site_label
_atom_site_fract_x
_atom_site_fract_y
_atom_site_fract_z
_atom_site_U_iso_or_equiv
_atom_site_thermal_displace_type
N1 0.2937(2) -0.4524(2) 1.24896(10) 0.0297(5) Uani
C2 0.2271(2) -0.5630(3) 1.29072(12) 0.0326(7) Uani
C3 0.2040(3) -0.4937(3) 1.3695(2) 0.0480(9) Uani
C4 0.2867(3) -0.3562(3) 1.3761(2) 0.0511(10) Uani
C5 0.2915(3) -0.3112(2) 1.28994(13) 0.0345(8) Uani
N6 0.0925(2) -0.6027(2) 1.24834(12) 0.0459(7) Uani
N7 0.0905(2) -0.6468(2) 1.17968(13) 0.0404(7) Uani
N8 0.0728(2) -0.6826(3) 1.1150(2) 0.0668(10) Uani
C9 0.3769(2) -0.4919(2) 1.19457(11) 0.0261(6) Uani
O10 0.40832(14) -0.6177(2) 1.18424(8) 0.0327(5) Uani
N11 0.4238(2) -0.3771(2) 1.15135(10) 0.0277(5) Uani
C12 0.5518(2) -0.3915(2) 1.12278(12) 0.0253(6) Uani
C13 0.6622(2) -0.4360(2) 1.17462(13) 0.0317(7) Uani
C14 0.7873(2) -0.4479(3) 1.1483(2) 0.0382(7) Uani
C15 0.8022(2) -0.4142(2) 1.0700(2) 0.0395(8) Uani
C16 0.6925(2) -0.3689(2) 1.01869(14) 0.0375(8) Uani
C17 0.5667(2) -0.3568(2) 1.04472(12) 0.0308(7) Uani
C18 0.3379(2) -0.2585(2) 1.12381(11) 0.0250(6) Uani
C19 0.2044(2) -0.2822(3) 1.09426(13) 0.0340(7) Uani
C20 0.1214(3) -0.1657(3) 1.07083(14) 0.0394(8) Uani
C21 0.1717(3) -0.0266(3) 1.07454(13) 0.0386(8) Uani
C22 0.3058(3) -0.0028(3) 1.10202(13) 0.0362(7) Uani
C23 0.3889(2) -0.1186(2) 1.12716(13) 0.0313(7) Uani
H2 0.282(2) -0.653(2) 1.2950(12) 0.033(6) Uiso
H3A 0.220(3) -0.559(4) 1.411(2) 0.084(10) Uiso
H3B 0.104(3) -0.462(3) 1.363(2) 0.091(11) Uiso
H4A 0.251(2) -0.280(3) 1.4083(14) 0.048(7) Uiso
H4B 0.397(3) -0.379(3) 1.404(2) 0.076(9) Uiso
H5A 0.377(2) -0.257(3) 1.2849(14) 0.047(7) Uiso
H5B 0.209(3) -0.250(3) 1.2663(14) 0.056(7) Uiso
H13 0.651(2) -0.456(2) 1.2296(13) 0.039(6) Uiso
H14 0.867(2) -0.475(2) 1.1839(13) 0.048(7) Uiso
H15 0.892(2) -0.422(3) 1.0506(13) 0.043(6) Uiso
H16 0.703(2) -0.342(2) 0.9630(14) 0.043(6) Uiso
H17 0.487(2) -0.326(2) 1.0076(13) 0.030(6) Uiso
H19 0.169(2) -0.377(2) 1.0940(12) 0.037(6) Uiso
H20 0.029(3) -0.184(3) 1.0496(14) 0.047(7) Uiso
H21 0.113(3) 0.053(3) 1.0574(15) 0.059(8) Uiso
H22 0.347(2) 0.095(3) 1.1032(13) 0.040(6) Uiso
H23 0.478(2) -0.100(2) 1.1460(12) 0.032(6) Uiso

loop_
_geom_bond_atom_site_label_1
_geom_bond_atom_site_label_2
_geom_bond_site_symmetry_1
_geom_bond_site_symmetry_2
_geom_bond_distance
_geom_bond_publ_flag
C2 N1 . . 1.453(3) yes
C5 N1 . . 1.478(3) yes
C9 N1 . . 1.369(3) yes
C3 C2 . . 1.523(4) yes
N6 C2 . . 1.491(3) yes
H2 C2 . . 0.99(2) no
C4 C3 . . 1.513(4) yes
H3A C3 . . 0.92(3) no
H3B C3 . . 1.03(3) no
C5 C4 . . 1.525(4) yes
H4A C4 . . 0.98(2) no
H4B C4 . . 1.16(3) no
H5A C5 . . 1.01(2) no
H5B C5 . . 1.04(3) no
N7 N6 . . 1.230(3) yes
N8 N7 . . 1.136(3) yes
O10 C9 . . 1.222(2) yes
N11 C9 . . 1.403(3) yes
C12 N11 . . 1.435(3) yes
C18 N11 . . 1.434(2) yes
C13 C12 . . 1.385(3) yes
C17 C12 . . 1.387(3) yes
C14 C13 . . 1.388(3) yes
H13 C13 . . 0.97(2) no
C15 C14 . . 1.389(4) yes
H14 C14 . . 0.97(2) no
C16 C15 . . 1.378(3) yes
H15 C15 . . 1.00(2) no
C17 C16 . . 1.392(3) yes
H16 C16 . . 0.99(2) no
H17 C17 . . 0.99(2) no
C19 C18 . . 1.386(3) yes
C23 C18 . . 1.387(3) yes
C20 C19 . . 1.386(3) yes
H19 C19 . . 0.94(2) no
C21 C20 . . 1.378(3) yes
H20 C20 . . 0.97(2) no
C22 C21 . . 1.384(3) yes
H21 C21 . . 0.96(3) no
C23 C22 . . 1.388(3) yes
H22 C22 . . 0.99(2) no
H23 C23 . . 0.92(2) no

_cod_duplicate_entry 2003196
